data_9002377
loop_
_publ_author_name
'Moore, P. B.'
'Kampf, A. R.'
'Sen Gupta, P. K.'

_publ_section_title
;
 The crystal structure of philolithite, a trellis-like open
 framework based on cubic closest-packing of anions
;
_journal_name_full 'American Mineralogist'
_journal_page_first 810
_journal_page_last 816
_journal_volume 85
_journal_year 2000
_chemical_compound_source 'Langban mines, Filipstad district, Varmland, Sweden'
_chemical_formula_sum 'C4 H12 Cl4 Mg2.36 Mn4.64 O34 Pb12 S'
_chemical_name_mineral Philolithite
_space_group_IT_number 134
_symmetry_space_group_name_Hall '-P 4ac 2bc'
_symmetry_space_group_name_H-M 'P 42/n n m :2'
_cell_angle_alpha 90
_cell_angle_beta 90
_cell_angle_gamma 90
_cell_formula_units_Z 2
_cell_length_a 12.627
_cell_length_b 12.627
_cell_length_c 12.595
_cell_volume 2008.161
_database_code_amcsd 0002461
_exptl_crystal_density_diffrn 5.915
_cod_original_sg_symbol_H-M 'P 42/n n m'
_cod_original_formula_sum 'Pb12 Mn4.64 Mg2.36 S C4 O34 Cl4 H12'
_cod_database_code 9002377

loop_
_space_group_symop_operation_xyz
x,y,z
-y,-x,z
y,x,-z
1/2+y,-x,1/2-z
1/2-y,x,1/2+z
1/2+x,-y,1/2+z
1/2-x,y,1/2-z
1/2+x,1/2+y,-z
1/2-x,1/2-y,z
1/2+y,1/2+x,z
1/2-y,1/2-x,-z
-y,1/2+x,1/2-z
y,1/2-x,1/2+z
-x,1/2+y,1/2+z
x,1/2-y,1/2-z
-x,-y,-z

loop_
_atom_site_aniso_label
_atom_site_aniso_U_11
_atom_site_aniso_U_22
_atom_site_aniso_U_33
_atom_site_aniso_U_12
_atom_site_aniso_U_13
_atom_site_aniso_U_23
Pb1 0.01420 0.01420 0.01390 0.00150 -0.00030 0.00030
Pb2 0.01410 0.01400 0.01100 0.00040 -0.00130 0.00130
Mn1 0.01800 0.01800 0.01200 0.00000 0.00000 0.00000
Mn2 0.01400 0.01400 0.01900 -0.00800 0.00300 -0.00300
Mg2 0.01400 0.01400 0.01900 -0.00800 0.00300 -0.00300
Mn3 0.01100 0.01100 0.01200 0.00000 -0.00100 0.00100
Mg3 0.01100 0.01100 0.01200 0.00000 -0.00100 0.00100
S 0.01600 0.01600 0.01200 0.00000 0.00000 0.00000
Cl 0.02500 0.03200 0.01200 0.00000 0.00000 -0.00400

loop_
_atom_site_label
_atom_site_fract_x
_atom_site_fract_y
_atom_site_fract_z
_atom_site_occupancy
_atom_site_U_iso_or_equiv
_atom_site_type_symbol
_atom_site_attached_hydrogens
Pb1 0.05999 -0.05999 0.61863 1.00000 0.01410 Pb 0
Pb2 0.40559 0.26285 0.59807 1.00000 0.01300 Pb 0
Mn1 0.75000 0.25000 0.75000 1.00000 0.01600 Mn 0
Mn2 0.00000 0.00000 0.00000 0.46000 0.01500 Mn 0
Mg2 0.00000 0.00000 0.00000 0.54000 0.01500 Mg 0
Mn3 0.16600 -0.16600 0.98410 0.68000 0.01200 Mn 0
Mg3 0.16600 -0.16600 0.98410 0.32000 0.01200 Mg 0
S 0.75000 0.25000 0.25000 1.00000 0.01400 S 0
C 0.09200 -0.09200 0.21100 1.00000 0.01100 C 0
O1 0.68200 -0.68200 0.18400 1.00000 0.02400 O 0
O2 0.15200 -0.15200 0.16000 1.00000 0.02700 O 0
O3 0.02700 -0.02700 0.16000 1.00000 0.02200 O 0
O4 0.09200 -0.09200 0.31300 1.00000 0.03200 O 0
O5 0.25000 0.25000 0.00000 1.00000 0.01400 O 0
O6 0.08300 0.08300 0.50000 1.00000 0.00500 O 0
O-H7 0.16700 -0.16700 0.49700 1.00000 0.01400 O 1
O-H8 0.16600 0.00300 0.97000 1.00000 0.01200 O 1
Cl 0.09680 0.25000 0.25000 1.00000 0.02300 Cl 0

loop_
_cod_changelog_entry_id
_cod_changelog_entry_author
_cod_changelog_entry_date
_cod_changelog_entry_text
1
;cod-tools version 3.8.0
Id: cif_guess_AMCSD_atom_types 9574 2023-05-10 09:00:05Z saulius
;
2023-05-10T18:48:02+03:00
;Derived atom types and hydrogen counts
from atom names that follow the AMCSD naming convention
(Wat == water, O-H == hydroxyl).
;

loop_
_cod_related_entry_id
_cod_related_entry_database
_cod_related_entry_code
1 AMCSD 0002461
